data_7134314
loop_
_publ_author_name
'Masuda, Ryosuke'
'Yano, Tamaki'
'Kusama, Hiroyuki'

_publ_section_title
;
 Selenoamides with two reactive sites: synthesis, structures, and dual
 reactivity of (selenocarbamoyl)phosphines.
;
_journal_issue 26
_journal_name_full 'Chemical communications (Cambridge, England)'
_journal_page_first 4955
_journal_page_last 4958
_journal_paper_doi 10.1039/d5cc00607d
_journal_volume 61
_journal_year 2025
_chemical_formula_moiety 'C29 H28 N O P Se'
_chemical_formula_sum 'C29 H28 N O P Se'
_chemical_formula_weight 516.45
_chemical_melting_point 449.0(10)
_chemical_name_systematic (N,N'-dibenzylselenocarbamoyl)(di-o-tolyl)phosphine
_space_group_crystal_system monoclinic
_space_group_IT_number 14
_space_group_name_Hall '-P 2yn'
_space_group_name_H-M_alt 'P 1 21/n 1'
_atom_sites_solution_hydrogens geom
_atom_sites_solution_primary dual
_audit_creation_date 2025-01-07
_audit_creation_method
;
Olex2 1.5
(compiled 2024.01.12 svn.r2f8d729c for OlexSys, GUI svn.r6928)
;
_audit_update_record
;
2025-02-01 deposited with the CCDC.	2025-03-04 downloaded from the CCDC.
;
_cell_angle_alpha 90
_cell_angle_beta 98.305(2)
_cell_angle_gamma 90
_cell_formula_units_Z 4
_cell_length_a 10.9052(2)
_cell_length_b 17.7869(4)
_cell_length_c 12.6940(3)
_cell_measurement_reflns_used 11361
_cell_measurement_temperature 100.4(9)
_cell_measurement_theta_max 30.4440
_cell_measurement_theta_min 2.0820
_cell_volume 2436.43(9)
_computing_cell_refinement 'CrysAlisPro 1.171.43.107a (Rigaku OD, 2024)'
_computing_data_collection 'CrysAlisPro 1.171.43.107a (Rigaku OD, 2024)'
_computing_data_reduction 'CrysAlisPro 1.171.43.107a (Rigaku OD, 2024)'
_computing_molecular_graphics 'Olex2 1.5 (Dolomanov et al., 2009)'
_computing_publication_material 'Olex2 1.5 (Dolomanov et al., 2009)'
_computing_structure_refinement 'SHELXL 2019/3 (Sheldrick, 2015)'
_computing_structure_solution 'SHELXT 2018/2 (Sheldrick, 2018)'
_diffrn_ambient_environment N~2~
_diffrn_ambient_temperature 100.4(9)
_diffrn_detector 'Hybrid Pixel Array Detector'
_diffrn_detector_area_resol_mean 10.0000
_diffrn_measured_fraction_theta_full 1.000
_diffrn_measured_fraction_theta_max 0.962
_diffrn_measurement_details
;
List of Runs (angles in degrees, time in seconds):

  # Type    Start    End  Width  t~exp~   \w     \q     \k     \f   Frames
#--------------------------------------------------------------------------
  1  \w      0.00 110.00   0.50   59.72    --   20.00  54.00   0.00  220
  2  \w    -73.00  65.00   0.50   59.72    --   20.00  54.00-180.00  276
  3  \w     78.00 108.00   0.50   59.72    --   20.00  54.00-180.00   60
  4  \w    -28.00  -3.00   0.50   59.72    --   20.00  54.00-120.00   50
  5  \w      3.00  52.00   0.50   59.72    --   20.00  54.00-120.00   98
  6  \w     78.00 103.00   0.50   59.72    --   20.00  54.00-120.00   50
  7  \w    -29.00   7.00   0.50   59.72    --   20.00  54.00 -60.00   72
  8  \w     37.00  64.00   0.50   59.72    --   20.00  54.00 -60.00   54
  9  \w    -64.00  34.00   0.50   59.72    --   20.00  54.00  90.00  196
 10  \w    -16.00   9.00   0.50   59.72    --   20.00  54.00  30.00   50
 11  \w    -52.00 -27.00   0.50   59.72    --   20.00  54.00   0.00   50
;
_diffrn_measurement_device 'two-circle diffractometer'
_diffrn_measurement_device_type 'XtaLAB Mini II'
_diffrn_measurement_method '\w scans'
_diffrn_orient_matrix_type 'CrysAlisPro convention (1999,Acta A55,543-557)'
_diffrn_orient_matrix_UB_11 0.0460040000
_diffrn_orient_matrix_UB_12 -0.0089359000
_diffrn_orient_matrix_UB_13 -0.0321565000
_diffrn_orient_matrix_UB_21 -0.0434620000
_diffrn_orient_matrix_UB_22 -0.0223746000
_diffrn_orient_matrix_UB_23 -0.0331803000
_diffrn_orient_matrix_UB_31 -0.0176813000
_diffrn_orient_matrix_UB_32 0.0317983000
_diffrn_orient_matrix_UB_33 -0.0324526000
_diffrn_radiation_monochromator graphite
_diffrn_radiation_probe x-ray
_diffrn_radiation_type 'Mo K\a'
_diffrn_radiation_wavelength 0.71073
_diffrn_reflns_av_R_equivalents 0.0267
_diffrn_reflns_av_unetI/netI 0.0385
_diffrn_reflns_Laue_measured_fraction_full 1.000
_diffrn_reflns_Laue_measured_fraction_max 0.962
_diffrn_reflns_limit_h_max 15
_diffrn_reflns_limit_h_min -15
_diffrn_reflns_limit_k_max 25
_diffrn_reflns_limit_k_min -24
_diffrn_reflns_limit_l_max 18
_diffrn_reflns_limit_l_min -17
_diffrn_reflns_number 25222
_diffrn_reflns_point_group_measured_fraction_full 1.000
_diffrn_reflns_point_group_measured_fraction_max 0.962
_diffrn_reflns_theta_full 25.242
_diffrn_reflns_theta_max 30.692
_diffrn_reflns_theta_min 2.208
_diffrn_source 'fine-focus sealed X-ray tube'
_diffrn_source_type 'Rigaku (Mo) X-ray Source'
_exptl_absorpt_coefficient_mu 1.629
_exptl_absorpt_correction_T_max 1.00000
_exptl_absorpt_correction_T_min 0.83336
_exptl_absorpt_correction_type multi-scan
_exptl_absorpt_process_details
;
CrysAlisPro 1.171.43.107a (Rigaku Oxford Diffraction, 2024)
Empirical absorption correction using spherical harmonics,
implemented in SCALE3 ABSPACK scaling algorithm.
;
_exptl_crystal_colour 'clear red'
_exptl_crystal_colour_lustre clear
_exptl_crystal_colour_primary red
_exptl_crystal_density_diffrn 1.408
_exptl_crystal_description block
_exptl_crystal_F_000 1064
_exptl_crystal_recrystallization_method 'Re-crystallisation from solvent: Et2O/hexane'
_exptl_crystal_size_max 0.22
_exptl_crystal_size_mid 0.17
_exptl_crystal_size_min 0.11
_refine_diff_density_max 0.468
_refine_diff_density_min -0.355
_refine_diff_density_rms 0.066
_refine_ls_extinction_method none
_refine_ls_goodness_of_fit_ref 1.035
_refine_ls_hydrogen_treatment constr
_refine_ls_matrix_type full
_refine_ls_number_parameters 300
_refine_ls_number_reflns 7284
_refine_ls_number_restraints 0
_refine_ls_restrained_S_all 1.035
_refine_ls_R_factor_all 0.0497
_refine_ls_R_factor_gt 0.0334
_refine_ls_shift/su_max 0.001
_refine_ls_shift/su_mean 0.000
_refine_ls_structure_factor_coef Fsqd
_refine_ls_weighting_details 'w=1/[\s^2^(Fo^2^)+(0.0365P)^2^+0.5704P] where P=(Fo^2^+2Fc^2^)/3'
_refine_ls_weighting_scheme calc
_refine_ls_wR_factor_gt 0.0716
_refine_ls_wR_factor_ref 0.0757
_reflns_Friedel_coverage 0.000
_reflns_number_gt 5815
_reflns_number_total 7284
_reflns_threshold_expression 'I > 2\s(I)'
_cod_data_source_file d5cc00607d2.cif
_cod_data_source_block ty036_auto
_cod_depositor_comments
;
The following automatic conversions were performed:

data item '_chemical_melting_point' value '448.0-450.0' was changed
to '449.0(10)' -- the average value was taken and precision was
estimated.

Automatic conversion script
Id: cif_fix_values 8170 2020-07-09 18:12:32Z antanas 

 Adding full bibliography for 7134313--7134320.cif.
;
_cod_database_code 7134314
_shelx_shelxl_version_number 2019/3
_chemical_oxdiff_formula C29H28NPOSe
_chemical_oxdiff_usercomment ether/hexane
_shelx_space_group_comment
;
The symmetry employed for this shelxl refinement is uniquely defined
by the following loop, which should always be used as a source of
symmetry information in preference to the above space-group names.
They are only intended as comments.
;
_shelx_estimated_absorpt_t_max 0.841
_shelx_estimated_absorpt_t_min 0.716
_olex2_refinement_description
;
1. Fixed Uiso
 At 1.2 times of:
  All C(H) groups, All C(H,H) groups
 At 1.5 times of:
  All C(H,H,H) groups
2.a Secondary CH2 refined with riding coordinates:
 C00A(H00A,H00B), C00O(H00M,H00O)
2.b Aromatic/amide H refined with riding coordinates:
 C008(H008), C009(H009), C00B(H00C), C00C(H00D), C00F(H00F), C00G(H00G),
 C00H(H00H), C00K(H00K), C00L(H00L), C00N(H00N), C00P(H00P), C00Q(H00Q),
 C00R(H00R), C00S(H00S), C00T(H00T), C00U(H00U), C00W(H00Y), C00X(H00Z)
2.c Idealised Me refined as rotating group:
 C00J(H00E,H00I,H00J), C00V(H00V,H00W,H00X)
;
_olex2_exptl_crystal_mounting_method 'sample loop'
_olex2_submission_original_sample_id TY036_c9
_olex2_submission_special_instructions 'No special instructions were received'
_oxdiff_exptl_absorpt_empirical_details
;
Empirical correction (ABSPACK) includes:
- Absorption correction using spherical harmonics
- Frame scaling
;
_oxdiff_exptl_absorpt_empirical_full_max 1.266
_oxdiff_exptl_absorpt_empirical_full_min 0.803

loop_
_space_group_symop_operation_xyz
'x, y, z'
'-x+1/2, y+1/2, -z+1/2'
'-x, -y, -z'
'x-1/2, -y-1/2, z-1/2'

loop_
_atom_site_label
_atom_site_type_symbol
_atom_site_fract_x
_atom_site_fract_y
_atom_site_fract_z
_atom_site_U_iso_or_equiv
_atom_site_adp_type
_atom_site_occupancy
_atom_site_site_symmetry_order
_atom_site_calc_flag
_atom_site_refinement_flags_posn
_atom_site_refinement_flags_adp
_atom_site_refinement_flags_occupancy
_atom_site_disorder_assembly
_atom_site_disorder_group
Se01 Se 0.95279(2) 0.45991(2) 0.32183(2) 0.02098(5) Uani 1 1 d . . . . .
P002 P 0.82056(3) 0.31870(2) 0.20741(3) 0.01318(8) Uani 1 1 d . . . . .
O003 O 0.69463(10) 0.31454(7) 0.14473(8) 0.0184(2) Uani 1 1 d . . . . .
N004 N 0.74154(11) 0.38914(7) 0.37749(9) 0.0133(2) Uani 1 1 d . . . . .
C005 C 0.82819(13) 0.39155(9) 0.31346(11) 0.0136(3) Uani 1 1 d . . . . .
C006 C 0.86715(13) 0.23351(9) 0.28116(11) 0.0148(3) Uani 1 1 d . . . . .
C007 C 0.93856(14) 0.33908(9) 0.12572(11) 0.0147(3) Uani 1 1 d . . . . .
C008 C 1.00739(15) 0.39882(10) -0.02484(12) 0.0212(3) Uani 1 1 d . . . . .
H008 H 0.994165 0.433182 -0.082664 0.025 Uiso 1 1 calc R U . . .
C009 C 1.11680(15) 0.35783(10) -0.00809(13) 0.0217(3) Uani 1 1 d . . . . .
H009 H 1.177025 0.364145 -0.054474 0.026 Uiso 1 1 calc R U . . .
C00A C 0.63970(13) 0.33366(9) 0.37023(12) 0.0150(3) Uani 1 1 d . . . . .
H00A H 0.638243 0.310798 0.441150 0.018 Uiso 1 1 calc R U . . .
H00B H 0.655529 0.293065 0.320560 0.018 Uiso 1 1 calc R U . . .
C00B C 1.04896(14) 0.29864(9) 0.14215(12) 0.0177(3) Uani 1 1 d . . . . .
H00C H 1.063384 0.264124 0.199728 0.021 Uiso 1 1 calc R U . . .
C00C C 1.13825(15) 0.30800(10) 0.07564(13) 0.0204(3) Uani 1 1 d . . . . .
H00D H 1.213466 0.280316 0.087740 0.024 Uiso 1 1 calc R U . . .
C00D C 0.91667(14) 0.39084(9) 0.04088(12) 0.0178(3) Uani 1 1 d . . . . .
C00E C 0.82921(14) 0.16273(9) 0.24021(12) 0.0183(3) Uani 1 1 d . . . . .
C00F C 0.67458(16) 0.40136(10) 0.63996(13) 0.0231(4) Uani 1 1 d . . . . .
H00F H 0.596962 0.425314 0.619323 0.028 Uiso 1 1 calc R U . . .
C00G C 0.49417(14) 0.40961(9) 0.23802(13) 0.0198(3) Uani 1 1 d . . . . .
H00G H 0.560347 0.417982 0.198290 0.024 Uiso 1 1 calc R U . . .
C00H C 0.93800(15) 0.23840(10) 0.38214(13) 0.0209(3) Uani 1 1 d . . . . .
H00H H 0.964970 0.286300 0.409378 0.025 Uiso 1 1 calc R U . . .
C00I C 0.51477(14) 0.36862(9) 0.33210(12) 0.0157(3) Uani 1 1 d . . . . .
C00J C 0.80050(16) 0.43752(10) 0.01958(14) 0.0239(4) Uani 1 1 d . . . . .
H00E H 0.729430 0.404695 -0.003185 0.036 Uiso 1 1 calc R U . . .
H00I H 0.808789 0.474129 -0.036663 0.036 Uiso 1 1 calc R U . . .
H00J H 0.787691 0.464119 0.084716 0.036 Uiso 1 1 calc R U . . .
C00K C 0.69761(19) 0.36475(11) 0.73700(13) 0.0297(4) Uani 1 1 d . . . . .
H00K H 0.636463 0.364542 0.783252 0.036 Uiso 1 1 calc R U . . .
C00L C 0.37748(15) 0.43835(10) 0.20184(13) 0.0228(3) Uani 1 1 d . . . . .
H00L H 0.364271 0.466570 0.137653 0.027 Uiso 1 1 calc R U . . .
C00M C 0.76418(15) 0.40335(9) 0.57251(12) 0.0175(3) Uani 1 1 d . . . . .
C00N C 0.41710(15) 0.35703(10) 0.38884(13) 0.0241(4) Uani 1 1 d . . . . .
H00N H 0.430066 0.329272 0.453429 0.029 Uiso 1 1 calc R U . . .
C00O C 0.73994(15) 0.44283(9) 0.46648(12) 0.0165(3) Uani 1 1 d . . . . .
H00M H 0.658248 0.468073 0.459358 0.020 Uiso 1 1 calc R U . . .
H00O H 0.803980 0.481854 0.463036 0.020 Uiso 1 1 calc R U . . .
C00P C 0.93083(16) 0.10564(11) 0.40319(14) 0.0262(4) Uani 1 1 d . . . . .
H00P H 0.951527 0.061718 0.444520 0.031 Uiso 1 1 calc R U . . .
C00Q C 0.96957(16) 0.17482(11) 0.44313(13) 0.0254(4) Uani 1 1 d . . . . .
H00Q H 1.017359 0.179007 0.511637 0.030 Uiso 1 1 calc R U . . .
C00R C 0.28030(15) 0.42620(10) 0.25860(13) 0.0229(3) Uani 1 1 d . . . . .
H00R H 0.200350 0.445670 0.233265 0.027 Uiso 1 1 calc R U . . .
C00S C 0.86187(16) 0.09956(10) 0.30317(14) 0.0246(4) Uani 1 1 d . . . . .
H00S H 0.836162 0.051243 0.276748 0.030 Uiso 1 1 calc R U . . .
C00T C 0.8088(2) 0.32865(11) 0.76665(14) 0.0326(4) Uani 1 1 d . . . . .
H00T H 0.823466 0.302583 0.832587 0.039 Uiso 1 1 calc R U . . .
C00U C 0.87722(15) 0.36813(10) 0.60380(13) 0.0227(3) Uani 1 1 d . . . . .
H00U H 0.939653 0.369966 0.558842 0.027 Uiso 1 1 calc R U . . .
C00V C 0.75624(18) 0.15117(11) 0.13107(14) 0.0293(4) Uani 1 1 d . . . . .
H00V H 0.667599 0.156709 0.134953 0.044 Uiso 1 1 calc R U . . .
H00W H 0.772272 0.100622 0.105519 0.044 Uiso 1 1 calc R U . . .
H00X H 0.781464 0.188658 0.081847 0.044 Uiso 1 1 calc R U . . .
C00W C 0.89973(18) 0.33021(12) 0.70044(14) 0.0317(4) Uani 1 1 d . . . . .
H00Y H 0.976712 0.305531 0.721057 0.038 Uiso 1 1 calc R U . . .
C00X C 0.29972(15) 0.38584(11) 0.35180(14) 0.0266(4) Uani 1 1 d . . . . .
H00Z H 0.233149 0.377536 0.391105 0.032 Uiso 1 1 calc R U . . .

loop_
_atom_site_aniso_label
_atom_site_aniso_U_11
_atom_site_aniso_U_22
_atom_site_aniso_U_33
_atom_site_aniso_U_23
_atom_site_aniso_U_13
_atom_site_aniso_U_12
Se01 0.01664(8) 0.02136(9) 0.02639(9) -0.00892(7) 0.00804(6) -0.00714(7)
P002 0.01212(17) 0.01351(18) 0.01335(17) -0.00154(14) -0.00006(13) 0.00121(14)
O003 0.0139(5) 0.0220(6) 0.0178(5) -0.0017(4) -0.0030(4) 0.0008(5)
N004 0.0133(6) 0.0120(6) 0.0142(6) -0.0010(5) 0.0010(4) 0.0002(5)
C005 0.0108(6) 0.0135(7) 0.0157(7) 0.0005(6) -0.0006(5) 0.0017(6)
C006 0.0137(7) 0.0148(7) 0.0159(7) 0.0002(6) 0.0028(5) 0.0020(6)
C007 0.0148(7) 0.0151(7) 0.0139(6) -0.0027(6) 0.0010(5) 0.0003(6)
C008 0.0243(8) 0.0229(9) 0.0160(7) 0.0005(6) 0.0014(6) -0.0058(7)
C009 0.0213(8) 0.0238(9) 0.0215(8) -0.0063(7) 0.0082(6) -0.0056(7)
C00A 0.0146(7) 0.0142(7) 0.0162(7) 0.0005(6) 0.0023(5) -0.0025(6)
C00B 0.0179(7) 0.0175(8) 0.0176(7) -0.0022(6) 0.0026(6) 0.0012(6)
C00C 0.0169(7) 0.0208(8) 0.0241(8) -0.0063(7) 0.0050(6) 0.0011(6)
C00D 0.0181(7) 0.0174(8) 0.0173(7) -0.0013(6) -0.0001(6) -0.0011(6)
C00E 0.0186(7) 0.0179(8) 0.0199(7) -0.0017(6) 0.0078(6) -0.0017(6)
C00F 0.0275(9) 0.0223(9) 0.0215(8) -0.0066(7) 0.0098(6) -0.0057(7)
C00G 0.0159(7) 0.0229(9) 0.0212(7) 0.0022(7) 0.0054(6) 0.0019(6)
C00H 0.0199(8) 0.0213(9) 0.0203(7) -0.0019(6) -0.0012(6) 0.0023(7)
C00I 0.0140(7) 0.0148(7) 0.0184(7) -0.0034(6) 0.0021(5) -0.0014(6)
C00J 0.0215(8) 0.0247(9) 0.0244(8) 0.0091(7) 0.0001(6) 0.0036(7)
C00K 0.0420(11) 0.0295(10) 0.0199(8) -0.0074(7) 0.0128(7) -0.0173(9)
C00L 0.0202(8) 0.0258(9) 0.0220(8) 0.0017(7) 0.0018(6) 0.0061(7)
C00M 0.0214(8) 0.0160(8) 0.0153(7) -0.0051(6) 0.0035(6) -0.0054(6)
C00N 0.0194(8) 0.0309(10) 0.0226(8) 0.0032(7) 0.0055(6) -0.0009(7)
C00O 0.0189(7) 0.0143(7) 0.0171(7) -0.0038(6) 0.0057(6) 0.0002(6)
C00P 0.0259(9) 0.0250(9) 0.0302(9) 0.0129(8) 0.0122(7) 0.0108(7)
C00Q 0.0212(8) 0.0341(10) 0.0203(8) 0.0057(7) 0.0014(6) 0.0098(7)
C00R 0.0142(7) 0.0260(9) 0.0277(8) -0.0072(7) 0.0005(6) 0.0011(7)
C00S 0.0278(9) 0.0145(8) 0.0340(9) 0.0006(7) 0.0132(7) -0.0001(7)
C00T 0.0495(12) 0.0298(10) 0.0168(8) 0.0003(7) -0.0009(7) -0.0165(9)
C00U 0.0218(8) 0.0270(9) 0.0186(7) -0.0013(7) 0.0007(6) -0.0045(7)
C00V 0.0383(11) 0.0245(9) 0.0244(8) -0.0072(7) 0.0021(7) -0.0074(8)
C00W 0.0325(10) 0.0346(11) 0.0245(9) 0.0033(8) -0.0070(7) -0.0042(8)
C00X 0.0157(8) 0.0362(11) 0.0293(9) -0.0024(8) 0.0085(6) -0.0029(7)

loop_
_atom_type_symbol
_atom_type_description
_atom_type_scat_dispersion_real
_atom_type_scat_dispersion_imag
_atom_type_scat_source
C C 0.0033 0.0016 'International Tables Vol C Tables 4.2.6.8 and 6.1.1.4'
H H 0.0000 0.0000 'International Tables Vol C Tables 4.2.6.8 and 6.1.1.4'
N N 0.0061 0.0033 'International Tables Vol C Tables 4.2.6.8 and 6.1.1.4'
O O 0.0106 0.0060 'International Tables Vol C Tables 4.2.6.8 and 6.1.1.4'
P P 0.1023 0.0942 'International Tables Vol C Tables 4.2.6.8 and 6.1.1.4'
Se Se -0.0929 2.2259 'International Tables Vol C Tables 4.2.6.8 and 6.1.1.4'

loop_
_geom_angle_atom_site_label_1
_geom_angle_atom_site_label_2
_geom_angle_atom_site_label_3
_geom_angle
_geom_angle_site_symmetry_1
_geom_angle_site_symmetry_3
_geom_angle_publ_flag
O003 P002 C005 111.29(6) . . ?
O003 P002 C006 113.76(7) . . ?
O003 P002 C007 112.54(7) . . ?
C006 P002 C005 103.19(7) . . ?
C007 P002 C005 108.36(7) . . ?
C007 P002 C006 107.15(7) . . ?
C005 N004 C00A 125.14(13) . . ?
C005 N004 C00O 122.12(13) . . ?
C00A N004 C00O 112.73(12) . . ?
Se01 C005 P002 117.61(8) . . ?
N004 C005 Se01 125.20(11) . . ?
N004 C005 P002 117.19(11) . . ?
C00E C006 P002 120.87(11) . . ?
C00H C006 P002 119.78(12) . . ?
C00H C006 C00E 119.31(14) . . ?
C00B C007 P002 118.93(12) . . ?
C00B C007 C00D 119.94(14) . . ?
C00D C007 P002 120.96(11) . . ?
C009 C008 H008 119.2 . . ?
C009 C008 C00D 121.65(15) . . ?
C00D C008 H008 119.2 . . ?
C008 C009 H009 119.9 . . ?
C00C C009 C008 120.17(15) . . ?
C00C C009 H009 119.9 . . ?
N004 C00A H00A 109.1 . . ?
N004 C00A H00B 109.1 . . ?
N004 C00A C00I 112.29(12) . . ?
H00A C00A H00B 107.9 . . ?
C00I C00A H00A 109.1 . . ?
C00I C00A H00B 109.1 . . ?
C007 C00B H00C 119.5 . . ?
C00C C00B C007 120.95(15) . . ?
C00C C00B H00C 119.5 . . ?
C009 C00C C00B 119.38(15) . . ?
C009 C00C H00D 120.3 . . ?
C00B C00C H00D 120.3 . . ?
C007 C00D C00J 122.82(14) . . ?
C008 C00D C007 117.90(15) . . ?
C008 C00D C00J 119.27(15) . . ?
C006 C00E C00V 123.46(15) . . ?
C00S C00E C006 118.28(15) . . ?
C00S C00E C00V 118.26(15) . . ?
C00K C00F H00F 119.8 . . ?
C00K C00F C00M 120.47(17) . . ?
C00M C00F H00F 119.8 . . ?
C00I C00G H00G 119.8 . . ?
C00L C00G H00G 119.8 . . ?
C00L C00G C00I 120.32(15) . . ?
C006 C00H H00H 119.3 . . ?
C00Q C00H C006 121.36(16) . . ?
C00Q C00H H00H 119.3 . . ?
C00G C00I C00A 121.15(13) . . ?
C00N C00I C00A 119.83(14) . . ?
C00N C00I C00G 118.96(14) . . ?
C00D C00J H00E 109.5 . . ?
C00D C00J H00I 109.5 . . ?
C00D C00J H00J 109.5 . . ?
H00E C00J H00I 109.5 . . ?
H00E C00J H00J 109.5 . . ?
H00I C00J H00J 109.5 . . ?
C00F C00K H00K 119.9 . . ?
C00T C00K C00F 120.18(17) . . ?
C00T C00K H00K 119.9 . . ?
C00G C00L H00L 119.8 . . ?
C00R C00L C00G 120.38(16) . . ?
C00R C00L H00L 119.8 . . ?
C00F C00M C00O 120.92(15) . . ?
C00U C00M C00F 119.10(15) . . ?
C00U C00M C00O 119.97(14) . . ?
C00I C00N H00N 119.8 . . ?
C00I C00N C00X 120.46(16) . . ?
C00X C00N H00N 119.8 . . ?
N004 C00O C00M 111.14(12) . . ?
N004 C00O H00M 109.4 . . ?
N004 C00O H00O 109.4 . . ?
C00M C00O H00M 109.4 . . ?
C00M C00O H00O 109.4 . . ?
H00M C00O H00O 108.0 . . ?
C00Q C00P H00P 119.8 . . ?
C00Q C00P C00S 120.41(16) . . ?
C00S C00P H00P 119.8 . . ?
C00H C00Q H00Q 120.4 . . ?
C00P C00Q C00H 119.11(16) . . ?
C00P C00Q H00Q 120.4 . . ?
C00L C00R H00R 120.1 . . ?
C00X C00R C00L 119.76(15) . . ?
C00X C00R H00R 120.1 . . ?
C00E C00S H00S 119.2 . . ?
C00P C00S C00E 121.52(17) . . ?
C00P C00S H00S 119.2 . . ?
C00K C00T H00T 119.9 . . ?
C00K C00T C00W 120.20(17) . . ?
C00W C00T H00T 119.9 . . ?
C00M C00U H00U 119.8 . . ?
C00M C00U C00W 120.50(16) . . ?
C00W C00U H00U 119.8 . . ?
C00E C00V H00V 109.5 . . ?
C00E C00V H00W 109.5 . . ?
C00E C00V H00X 109.5 . . ?
H00V C00V H00W 109.5 . . ?
H00V C00V H00X 109.5 . . ?
H00W C00V H00X 109.5 . . ?
C00T C00W C00U 119.53(18) . . ?
C00T C00W H00Y 120.2 . . ?
C00U C00W H00Y 120.2 . . ?
C00N C00X H00Z 119.9 . . ?
C00R C00X C00N 120.12(15) . . ?
C00R C00X H00Z 119.9 . . ?

loop_
_geom_bond_atom_site_label_1
_geom_bond_atom_site_label_2
_geom_bond_distance
_geom_bond_site_symmetry_2
_geom_bond_publ_flag
Se01 C005 1.8151(15) . ?
P002 O003 1.4862(11) . ?
P002 C005 1.8617(15) . ?
P002 C006 1.8146(16) . ?
P002 C007 1.8023(15) . ?
N004 C005 1.3332(18) . ?
N004 C00A 1.4786(19) . ?
N004 C00O 1.4812(19) . ?
C006 C00E 1.402(2) . ?
C006 C00H 1.401(2) . ?
C007 C00B 1.392(2) . ?
C007 C00D 1.411(2) . ?
C008 H008 0.9500 . ?
C008 C009 1.388(2) . ?
C008 C00D 1.390(2) . ?
C009 H009 0.9500 . ?
C009 C00C 1.378(2) . ?
C00A H00A 0.9900 . ?
C00A H00B 0.9900 . ?
C00A C00I 1.512(2) . ?
C00B H00C 0.9500 . ?
C00B C00C 1.388(2) . ?
C00C H00D 0.9500 . ?
C00D C00J 1.506(2) . ?
C00E C00S 1.395(2) . ?
C00E C00V 1.509(2) . ?
C00F H00F 0.9500 . ?
C00F C00K 1.384(2) . ?
C00F C00M 1.390(2) . ?
C00G H00G 0.9500 . ?
C00G C00I 1.390(2) . ?
C00G C00L 1.387(2) . ?
C00H H00H 0.9500 . ?
C00H C00Q 1.386(2) . ?
C00I C00N 1.385(2) . ?
C00J H00E 0.9800 . ?
C00J H00I 0.9800 . ?
C00J H00J 0.9800 . ?
C00K H00K 0.9500 . ?
C00K C00T 1.376(3) . ?
C00L H00L 0.9500 . ?
C00L C00R 1.382(2) . ?
C00M C00O 1.507(2) . ?
C00M C00U 1.389(2) . ?
C00N H00N 0.9500 . ?
C00N C00X 1.396(2) . ?
C00O H00M 0.9900 . ?
C00O H00O 0.9900 . ?
C00P H00P 0.9500 . ?
C00P C00Q 1.374(3) . ?
C00P C00S 1.383(3) . ?
C00Q H00Q 0.9500 . ?
C00R H00R 0.9500 . ?
C00R C00X 1.374(2) . ?
C00S H00S 0.9500 . ?
C00T H00T 0.9500 . ?
C00T C00W 1.390(3) . ?
C00U H00U 0.9500 . ?
C00U C00W 1.390(2) . ?
C00V H00V 0.9800 . ?
C00V H00W 0.9800 . ?
C00V H00X 0.9800 . ?
C00W H00Y 0.9500 . ?
C00X H00Z 0.9500 . ?

loop_
_geom_torsion_atom_site_label_1
_geom_torsion_atom_site_label_2
_geom_torsion_atom_site_label_3
_geom_torsion_atom_site_label_4
_geom_torsion
_geom_torsion_site_symmetry_1
_geom_torsion_site_symmetry_2
_geom_torsion_site_symmetry_3
_geom_torsion_site_symmetry_4
_geom_torsion_publ_flag
P002 C006 C00E C00S -176.33(12) . . . . ?
P002 C006 C00E C00V 4.4(2) . . . . ?
P002 C006 C00H C00Q 176.47(13) . . . . ?
P002 C007 C00B C00C 174.69(12) . . . . ?
P002 C007 C00D C008 -174.26(12) . . . . ?
P002 C007 C00D C00J 6.1(2) . . . . ?
O003 P002 C005 Se01 -129.25(8) . . . . ?
O003 P002 C005 N004 50.91(13) . . . . ?
O003 P002 C006 C00E 34.12(14) . . . . ?
O003 P002 C006 C00H -143.42(12) . . . . ?
O003 P002 C007 C00B -135.99(12) . . . . ?
O003 P002 C007 C00D 39.09(15) . . . . ?
N004 C00A C00I C00G 53.94(19) . . . . ?
N004 C00A C00I C00N -129.03(15) . . . . ?
C005 P002 C006 C00E 154.83(12) . . . . ?
C005 P002 C006 C00H -22.72(14) . . . . ?
C005 P002 C007 C00B 100.52(13) . . . . ?
C005 P002 C007 C00D -84.41(13) . . . . ?
C005 N004 C00A C00I -109.98(16) . . . . ?
C005 N004 C00O C00M -113.84(15) . . . . ?
C006 P002 C005 Se01 108.38(9) . . . . ?
C006 P002 C005 N004 -71.46(12) . . . . ?
C006 P002 C007 C00B -10.22(14) . . . . ?
C006 P002 C007 C00D 164.85(12) . . . . ?
C006 C00E C00S C00P -0.6(2) . . . . ?
C006 C00H C00Q C00P 0.3(2) . . . . ?
C007 P002 C005 Se01 -5.01(10) . . . . ?
C007 P002 C005 N004 175.15(11) . . . . ?
C007 P002 C006 C00E -90.91(13) . . . . ?
C007 P002 C006 C00H 91.54(13) . . . . ?
C007 C00B C00C C009 -0.3(2) . . . . ?
C008 C009 C00C C00B 0.7(2) . . . . ?
C009 C008 C00D C007 -0.4(2) . . . . ?
C009 C008 C00D C00J 179.26(15) . . . . ?
C00A N004 C005 Se01 179.66(11) . . . . ?
C00A N004 C005 P002 -0.51(19) . . . . ?
C00A N004 C00O C00M 65.15(16) . . . . ?
C00A C00I C00N C00X -176.84(16) . . . . ?
C00B C007 C00D C008 0.8(2) . . . . ?
C00B C007 C00D C00J -178.85(15) . . . . ?
C00D C007 C00B C00C -0.4(2) . . . . ?
C00D C008 C009 C00C -0.4(2) . . . . ?
C00E C006 C00H C00Q -1.1(2) . . . . ?
C00F C00K C00T C00W 1.5(3) . . . . ?
C00F C00M C00O N004 -116.34(16) . . . . ?
C00F C00M C00U C00W 1.2(3) . . . . ?
C00G C00I C00N C00X 0.3(3) . . . . ?
C00G C00L C00R C00X 0.5(3) . . . . ?
C00H C006 C00E C00S 1.2(2) . . . . ?
C00H C006 C00E C00V -178.00(15) . . . . ?
C00I C00G C00L C00R -0.4(3) . . . . ?
C00I C00N C00X C00R -0.2(3) . . . . ?
C00K C00F C00M C00O 179.79(15) . . . . ?
C00K C00F C00M C00U 0.0(2) . . . . ?
C00K C00T C00W C00U -0.4(3) . . . . ?
C00L C00G C00I C00A 177.06(15) . . . . ?
C00L C00G C00I C00N 0.0(2) . . . . ?
C00L C00R C00X C00N -0.2(3) . . . . ?
C00M C00F C00K C00T -1.3(3) . . . . ?
C00M C00U C00W C00T -1.0(3) . . . . ?
C00O N004 C005 Se01 -1.5(2) . . . . ?
C00O N004 C005 P002 178.35(10) . . . . ?
C00O N004 C00A C00I 71.07(15) . . . . ?
C00O C00M C00U C00W -178.67(16) . . . . ?
C00Q C00P C00S C00E -0.2(3) . . . . ?
C00S C00P C00Q C00H 0.4(3) . . . . ?
C00U C00M C00O N004 63.49(19) . . . . ?
C00V C00E C00S C00P 178.69(16) . . . . ?
